data_4123335
loop_
_publ_author_name
'Zhao, Xiang'
'Bu, Xianhui'
'Zhai, Quan-Guo'
'Tran, Huy'
'Feng, Pingyun'

_publ_section_title
;
 Pore space partition by symmetry-matching regulated ligand insertion and
 dramatic tuning on carbon dioxide uptake.
;
_journal_issue 4
_journal_name_full 'Journal of the American Chemical Society'
_journal_page_first 1396
_journal_page_last 1399
_journal_paper_doi 10.1021/ja512137t
_journal_volume 137
_journal_year 2015
_chemical_formula_moiety 'C42 H24 N6 Ni3 O13'
_chemical_formula_sum 'C42 H24 N6 Ni3 O13'
_chemical_formula_weight 996.80
_chemical_name_systematic
; 
 ? 
;
_space_group_IT_number 194
_symmetry_cell_setting hexagonal
_symmetry_space_group_name_Hall '-P 6c 2c'
_symmetry_space_group_name_H-M 'P 63/m m c'
_atom_sites_solution_hydrogens geom
_atom_sites_solution_primary direct
_atom_sites_solution_secondary difmap
_audit_creation_method SHELXL-97
_cell_angle_alpha 90.00
_cell_angle_beta 90.00
_cell_angle_gamma 120.00
_cell_formula_units_Z 2
_cell_length_a 16.7775(12)
_cell_length_b 16.7775(12)
_cell_length_c 15.184(3)
_cell_measurement_temperature 174(2)
_cell_volume 3701.4(8)
_computing_structure_refinement 'SHELXL-97 (Sheldrick, 1997)'
_computing_structure_solution 'SHELXS-97 (Sheldrick, 1990)'
_diffrn_ambient_temperature 174(2)
_diffrn_measured_fraction_theta_full 0.999
_diffrn_measured_fraction_theta_max 0.999
_diffrn_radiation_monochromator graphite
_diffrn_radiation_source 'fine-focus sealed tube'
_diffrn_radiation_type MoK\a
_diffrn_radiation_wavelength 0.71073
_diffrn_reflns_av_R_equivalents 0.0811
_diffrn_reflns_av_sigmaI/netI 0.0288
_diffrn_reflns_limit_h_max 15
_diffrn_reflns_limit_h_min -17
_diffrn_reflns_limit_k_max 20
_diffrn_reflns_limit_k_min -17
_diffrn_reflns_limit_l_max 14
_diffrn_reflns_limit_l_min -18
_diffrn_reflns_number 25919
_diffrn_reflns_theta_full 25.49
_diffrn_reflns_theta_max 25.49
_diffrn_reflns_theta_min 1.94
_exptl_absorpt_coefficient_mu 0.797
_exptl_absorpt_correction_T_max 0.7452
_exptl_absorpt_correction_T_min 0.6474
_exptl_absorpt_correction_type multi-scan
_exptl_absorpt_process_details 'SADABS 2008/1'
_exptl_crystal_colour green
_exptl_crystal_density_diffrn 0.894
_exptl_crystal_density_method 'not measured'
_exptl_crystal_description block
_exptl_crystal_F_000 1012
_exptl_crystal_size_max 0.085
_exptl_crystal_size_mid 0.082
_exptl_crystal_size_min 0.079
_refine_diff_density_max 0.418
_refine_diff_density_min -0.328
_refine_diff_density_rms 0.041
_refine_ls_extinction_method none
_refine_ls_goodness_of_fit_ref 1.073
_refine_ls_hydrogen_treatment constr
_refine_ls_matrix_type full
_refine_ls_number_parameters 65
_refine_ls_number_reflns 1333
_refine_ls_number_restraints 0
_refine_ls_restrained_S_all 1.073
_refine_ls_R_factor_all 0.0400
_refine_ls_R_factor_gt 0.0294
_refine_ls_shift/su_max 0.000
_refine_ls_shift/su_mean 0.000
_refine_ls_structure_factor_coef Fsqd
_refine_ls_weighting_details 'calc w=1/[\s^2^(Fo^2^)+(0.0388P)^2^+0.0000P] where P=(Fo^2^+2Fc^2^)/3'
_refine_ls_weighting_scheme calc
_refine_ls_wR_factor_gt 0.0662
_refine_ls_wR_factor_ref 0.0693
_reflns_number_gt 1148
_reflns_number_total 1333
_reflns_threshold_expression >2sigma(I)
_cod_data_source_file ja512137t_si_002.cif
_cod_data_source_block CPM-33a-Ni
_cod_depositor_comments
;
The following automatic conversions were performed:

'_symmetry_cell_setting' value 'Hexagonal' changed to 'hexagonal'
according to
/usr/data/users/saulius/crontab/automatic-downloads/rss-feeds/ACS/lib/dictionaries/cif_core.dic
dictionary named 'cif_core.dic' version 2.4.2 from 2011-04-26.

Automatic conversion script
Id: cif_fix_values 3008 2015-01-20 13:52:24Z robertas 

 Adding full bibliography for 4123335--4123341.cif.
;
_cod_original_cell_volume 3701.4(9)
_cod_original_sg_symbol_Hall '-P 6C 2C'
_cod_database_code 4123335

loop_
_symmetry_equiv_pos_as_xyz
'x, y, z'
'-y, x-y, z'
'-x+y, -x, z'
'-x, -y, z+1/2'
'y, -x+y, z+1/2'
'x-y, x, z+1/2'
'y, x, -z'
'x-y, -y, -z'
'-x, -x+y, -z'
'-y, -x, -z+1/2'
'-x+y, y, -z+1/2'
'x, x-y, -z+1/2'
'-x, -y, -z'
'y, -x+y, -z'
'x-y, x, -z'
'x, y, -z-1/2'
'-y, x-y, -z-1/2'
'-x+y, -x, -z-1/2'
'-y, -x, z'
'-x+y, y, z'
'x, x-y, z'
'y, x, z-1/2'
'x-y, -y, z-1/2'
'-x, -x+y, z-1/2'

loop_
_atom_site_label
_atom_site_type_symbol
_atom_site_fract_x
_atom_site_fract_y
_atom_site_fract_z
_atom_site_U_iso_or_equiv
_atom_site_adp_type
_atom_site_occupancy
_atom_site_symmetry_multiplicity
_atom_site_calc_flag
_atom_site_refinement_flags
Ni1 Ni 0.264705(12) 0.52941(2) 0.7500 0.01291(14) Uani 1 4 d S
O1 O 0.3333 0.6667 0.7500 0.0281(10) Uani 1 12 d S
O2 O 0.17444(9) 0.52095(8) 0.65465(9) 0.0426(4) Uani 1 1 d .
N1 N 0.19175(9) 0.38350(18) 0.7500 0.0235(6) Uani 1 4 d S
N2 N -0.04696(11) 0.04696(11) 0.7500 0.0460(9) Uani 1 4 d S
C1 C 0.14638(16) 0.57319(8) 0.63025(15) 0.0248(5) Uani 1 2 d S
C2 C 0.06976(17) 0.53488(9) 0.56298(16) 0.0312(6) Uani 1 2 d S
C3 C 0.03496(17) 0.44815(14) 0.53126(17) 0.0702(9) Uani 1 1 d .
H3 H 0.0582 0.4115 0.5516 0.084 Uiso 1 1 calc R
C4 C 0.23528(18) 0.33562(17) 0.7500 0.0413(7) Uani 1 2 d S
H4 H 0.2993 0.3678 0.7500 0.050 Uiso 1 2 calc SR
C5 C 0.19072(19) 0.24108(18) 0.7500 0.0477(8) Uani 1 2 d S
H5 H 0.2243 0.2107 0.7500 0.057 Uiso 1 2 calc SR
C6 C 0.09585(12) 0.1917(2) 0.7500 0.0375(10) Uani 1 4 d S
C7 C 0.04452(12) 0.0890(2) 0.7500 0.0388(10) Uani 1 4 d S

loop_
_atom_site_aniso_label
_atom_site_aniso_U_11
_atom_site_aniso_U_22
_atom_site_aniso_U_33
_atom_site_aniso_U_23
_atom_site_aniso_U_13
_atom_site_aniso_U_12
Ni1 0.01197(19) 0.0113(2) 0.0153(2) 0.000 0.000 0.00564(12)
O1 0.0095(13) 0.0095(13) 0.065(3) 0.000 0.000 0.0048(6)
O2 0.0496(9) 0.0256(8) 0.0552(9) -0.0139(6) -0.0401(7) 0.0208(7)
N1 0.0150(11) 0.0131(15) 0.0419(17) 0.000 0.000 0.0065(7)
N2 0.0150(13) 0.0150(13) 0.104(3) 0.000 0.000 0.0045(15)
C1 0.0229(14) 0.0250(10) 0.0258(12) -0.0060(5) -0.0120(10) 0.0114(7)
C2 0.0340(15) 0.0262(10) 0.0362(14) -0.0114(6) -0.0227(11) 0.0170(8)
C3 0.089(2) 0.0414(14) 0.0976(19) -0.0371(13) -0.0779(16) 0.0458(14)
C4 0.0137(14) 0.0162(14) 0.091(2) 0.000 0.000 0.0054(12)
C5 0.0222(15) 0.0187(16) 0.104(3) 0.000 0.000 0.0116(13)
C6 0.0175(15) 0.0112(19) 0.082(3) 0.000 0.000 0.0056(9)
C7 0.0169(15) 0.016(2) 0.083(3) 0.000 0.000 0.0080(10)

loop_
_atom_type_symbol
_atom_type_description
_atom_type_scat_dispersion_real
_atom_type_scat_dispersion_imag
_atom_type_scat_source
C C 0.0033 0.0016 'International Tables Vol C Tables 4.2.6.8 and 6.1.1.4'
H H 0.0000 0.0000 'International Tables Vol C Tables 4.2.6.8 and 6.1.1.4'
N N 0.0061 0.0033 'International Tables Vol C Tables 4.2.6.8 and 6.1.1.4'
O O 0.0106 0.0060 'International Tables Vol C Tables 4.2.6.8 and 6.1.1.4'
Ni Ni 0.3393 1.1124 'International Tables Vol C Tables 4.2.6.8 and 6.1.1.4'

loop_
_geom_angle_atom_site_label_1
_geom_angle_atom_site_label_2
_geom_angle_atom_site_label_3
_geom_angle
_geom_angle_site_symmetry_1
_geom_angle_site_symmetry_3
O1 Ni1 O2 93.44(4) . 11_556
O1 Ni1 O2 93.44(4) . 20
O2 Ni1 O2 89.97(9) 11_556 20
O1 Ni1 O2 93.44(4) . .
O2 Ni1 O2 173.12(7) 11_556 .
O2 Ni1 O2 89.62(9) 20 .
O1 Ni1 O2 93.44(4) . 16_557
O2 Ni1 O2 89.62(9) 11_556 16_557
O2 Ni1 O2 173.12(7) 20 16_557
O2 Ni1 O2 89.97(9) . 16_557
O1 Ni1 N1 180.00(2) . .
O2 Ni1 N1 86.56(4) 11_556 .
O2 Ni1 N1 86.56(4) 20 .
O2 Ni1 N1 86.56(4) . .
O2 Ni1 N1 86.56(4) 16_557 .
Ni1 O1 Ni1 120.0 3_565 .
Ni1 O1 Ni1 120.000(1) 3_565 2_665
Ni1 O1 Ni1 120.0 . 2_665
C1 O2 Ni1 133.68(12) . .
C4 N1 C4 116.9(3) . 20
C4 N1 Ni1 121.57(15) . .
C4 N1 Ni1 121.57(15) 20 .
C7 N2 C7 114.7(4) 2 .
O2 C1 O2 127.3(2) 21_565 .
O2 C1 C2 116.36(11) 21_565 .
O2 C1 C2 116.36(11) . .
C3 C2 C3 118.0(2) 21_565 .
C3 C2 C1 120.97(11) 21_565 .
C3 C2 C1 120.97(11) . .
C2 C3 C3 120.98(11) . 9_556
N1 C4 C5 123.5(3) . .
C4 C5 C6 119.5(3) . .
C5 C6 C5 117.3(3) 20 .
C5 C6 C7 121.36(16) 20 .
C5 C6 C7 121.36(16) . .
N2 C7 N2 125.3(4) 3 .
N2 C7 C6 117.35(19) 3 .
N2 C7 C6 117.35(19) . .

loop_
_geom_bond_atom_site_label_1
_geom_bond_atom_site_label_2
_geom_bond_distance
_geom_bond_site_symmetry_2
Ni1 O1 1.9943(4) .
Ni1 O2 2.0481(11) 11_556
Ni1 O2 2.0481(11) 20
Ni1 O2 2.0481(11) .
Ni1 O2 2.0481(11) 16_557
Ni1 N1 2.120(3) .
O1 Ni1 1.9943(4) 3_565
O1 Ni1 1.9943(4) 2_665
O2 C1 1.2408(15) .
N1 C4 1.329(3) .
N1 C4 1.329(3) 20
N2 C7 1.331(2) 2
N2 C7 1.331(2) .
C1 O2 1.2408(15) 21_565
C1 C2 1.511(3) .
C2 C3 1.357(2) 21_565
C2 C3 1.357(2) .
C3 C3 1.390(4) 9_556
C4 C5 1.374(3) .
C5 C6 1.379(3) .
C6 C5 1.379(3) 20
C6 C7 1.492(5) .
C7 N2 1.331(2) 3
